data_8105426
loop_
_publ_author_name
'Li, Mao-Chun'
'Zhang, Ji-Ren'
'Yuan, Shuang-Xing'
'Zhang, Dong'

_publ_section_title
;
 Crystal structure of catena-poly[diaqua-(\m2-tartrato-\k4
 O,O&#x2032;:O&#x2032;&#x2032;,O&#x2032;&#x2032;&#x2032;)zinc(II)],
 C4H8O8Zn
;
_journal_issue 5
_journal_name_full 'Zeitschrift f\"ur Kristallographie - New Crystal Structures'
_journal_page_first 1221
_journal_page_last 1222
_journal_paper_doi 10.1515/ncrs-2020-0269
_journal_volume 235
_journal_year 2020
_chemical_formula_moiety 'C4 H8 O8 Zn'
_chemical_formula_sum 'C4 H8 O8 Zn'
_chemical_formula_weight 249.47
_space_group_crystal_system monoclinic
_space_group_IT_number 14
_space_group_name_Hall '-P 2ybc'
_space_group_name_H-M_alt 'P 1 21/c 1'
_atom_sites_solution_hydrogens mixed
_cell_angle_alpha 90
_cell_angle_beta 98.954(3)
_cell_angle_gamma 90
_cell_formula_units_Z 4
_cell_length_a 5.8031(2)
_cell_length_b 13.0103(4)
_cell_length_c 10.2425(3)
_cell_measurement_reflns_used 1365
_cell_measurement_temperature 293(2)
_cell_measurement_theta_max 28.8753
_cell_measurement_theta_min 3.5471
_cell_volume 763.89(4)
_computing_cell_refinement
;
CrysAlisPro, Agilent Technologies,
Version 1.171.35.15 (release 03-08-2011 CrysAlis171 .NET)
(compiled Aug  3 2011,13:03:54) [1]
;
_computing_data_collection
;
CrysAlisPro, Agilent Technologies,
Version 1.171.35.15 (release 03-08-2011 CrysAlis171 .NET)
(compiled Aug  3 2011,13:03:54) [1]
;
_computing_data_reduction
;
CrysAlisPro, Agilent Technologies,
Version 1.171.35.15 (release 03-08-2011 CrysAlis171 .NET)
(compiled Aug  3 2011,13:03:54) [1]
;
_computing_molecular_graphics 'Olex2 (Dolomanov et al., 2009)  [2]'
_computing_publication_material 'Olex2 (Dolomanov et al., 2009)  [2]'
_computing_structure_refinement 'ShelXL (Sheldrick, 2015) [3]'
_computing_structure_solution 'SHELXT 2014/5 (Sheldrick, 2014)  [4]'
_diffrn_ambient_temperature 293(2)
_diffrn_detector_area_resol_mean 16.2542
_diffrn_measured_fraction_theta_full 0.996
_diffrn_measured_fraction_theta_max 0.868
_diffrn_measurement_details
;
#__ type_ start__ end____ width___ exp.time_
  1 omega  -45.00   46.00   1.0000    5.0000
omega____ theta____ kappa____ phi______ frames
    -       18.2642  -19.0000   30.0000 91

#__ type_ start__ end____ width___ exp.time_
  2 omega   -3.00   87.00   1.0000    5.0000
omega____ theta____ kappa____ phi______ frames
    -       18.2642   57.0000 -150.0000 90

#__ type_ start__ end____ width___ exp.time_
  3 omega   68.00   94.00   1.0000    5.0000
omega____ theta____ kappa____ phi______ frames
    -       18.2642 -178.0000    0.0000 26

#__ type_ start__ end____ width___ exp.time_
  4 omega   -4.00   21.00   1.0000    5.0000
omega____ theta____ kappa____ phi______ frames
    -      -18.8892  -99.0000  150.0000 25
;
_diffrn_measurement_device_type 'Xcalibur, Eos, Gemini'
_diffrn_measurement_method '\w scans'
_diffrn_orient_matrix_UB_11 0.0892603000
_diffrn_orient_matrix_UB_12 -0.0019685000
_diffrn_orient_matrix_UB_13 -0.0400097000
_diffrn_orient_matrix_UB_21 0.0856211000
_diffrn_orient_matrix_UB_22 0.0035595000
_diffrn_orient_matrix_UB_23 0.0573635000
_diffrn_orient_matrix_UB_31 0.0024012000
_diffrn_orient_matrix_UB_32 -0.0543616000
_diffrn_orient_matrix_UB_33 0.0051728000
_diffrn_radiation_monochromator graphite
_diffrn_radiation_type MoK\a
_diffrn_radiation_wavelength 0.71073
_diffrn_reflns_av_R_equivalents 0.0270
_diffrn_reflns_av_unetI/netI 0.0407
_diffrn_reflns_Laue_measured_fraction_full 0.996
_diffrn_reflns_Laue_measured_fraction_max 0.868
_diffrn_reflns_limit_h_max 7
_diffrn_reflns_limit_h_min -6
_diffrn_reflns_limit_k_max 17
_diffrn_reflns_limit_k_min -15
_diffrn_reflns_limit_l_max 12
_diffrn_reflns_limit_l_min -13
_diffrn_reflns_number 3499
_diffrn_reflns_point_group_measured_fraction_full 0.996
_diffrn_reflns_point_group_measured_fraction_max 0.868
_diffrn_reflns_theta_full 25.242
_diffrn_reflns_theta_max 28.939
_diffrn_reflns_theta_min 3.554
_diffrn_source 'Enhance (Mo) X-ray Source'
_exptl_absorpt_coefficient_mu 3.231
_exptl_absorpt_correction_T_max 1.00000
_exptl_absorpt_correction_T_min 0.90542
_exptl_absorpt_correction_type multi-scan
_exptl_absorpt_process_details
;
CrysAlisPro, Agilent Technologies,
Version 1.171.35.15 (release 03-08-2011 CrysAlis171 .NET)
(compiled Aug  3 2011,13:03:54)
Empirical absorption correction using spherical harmonics,
 implemented in SCALE3 ABSPACK scaling algorithm.
;
_exptl_crystal_colour colourless
_exptl_crystal_colour_primary colourless
_exptl_crystal_density_diffrn 2.169
_exptl_crystal_description block
_exptl_crystal_F_000 504
_exptl_crystal_size_max 0.23
_exptl_crystal_size_mid 0.21
_exptl_crystal_size_min 0.16
_refine_diff_density_max 0.408
_refine_diff_density_min -0.593
_refine_diff_density_rms 0.095
_refine_ls_extinction_coef .
_refine_ls_extinction_method none
_refine_ls_goodness_of_fit_ref 1.082
_refine_ls_hydrogen_treatment mixed
_refine_ls_matrix_type full
_refine_ls_number_parameters 128
_refine_ls_number_reflns 1750
_refine_ls_number_restraints 0
_refine_ls_restrained_S_all 1.082
_refine_ls_R_factor_all 0.0422
_refine_ls_R_factor_gt 0.0330
_refine_ls_shift/su_max 0.000
_refine_ls_shift/su_mean 0.000
_refine_ls_structure_factor_coef Fsqd
_refine_ls_weighting_details 'w=1/[\s^2^(Fo^2^)+(0.0280P)^2^+0.5828P] where P=(Fo^2^+2Fc^2^)/3'
_refine_ls_weighting_scheme calc
_refine_ls_wR_factor_gt 0.0746
_refine_ls_wR_factor_ref 0.0784
_reflns_Friedel_coverage 0.000
_reflns_Friedel_fraction_full .
_reflns_Friedel_fraction_max .
_reflns_number_gt 1473
_reflns_number_total 1750
_reflns_threshold_expression 'I > 2\s(I)'
_cod_data_source_file suppl_ncrs-2020-0269_suppl.cif
_cod_data_source_block 1
_cod_original_sg_symbol_H-M 'P 21/c'
_cod_database_code 8105426
_chemical_oxdiff_formula 'C H O N Zn'
_chemical_oxdiff_usercomment hjy11082502
_shelx_space_group_comment
;
The symmetry employed for this shelxl refinement is uniquely defined
by the following loop, which should always be used as a source of
symmetry information in preference to the above space-group names.
They are only intended as comments.
;
_shelx_estimated_absorpt_t_max 0.626
_shelx_estimated_absorpt_t_min 0.524
_reflns_odcompleteness_completeness 99.45
_reflns_odcompleteness_iscentric 1
_reflns_odcompleteness_theta 26.32
_olex2_refinement_description
;
1. Fixed Uiso
 At 1.2 times of:
  All C(H) groups
 At 1.5 times of:
  All O(H,H) groups
2.a Rotating group:
 O5(H5A,H5B), O8(H8A,H8B)
2.b Ternary CH refined with riding coordinates:
 C1(H1), C2(H2A)
;
_olex2_submission_special_instructions 'No special instructions were received'

loop_
_space_group_symop_operation_xyz
'x, y, z'
'-x, y+1/2, -z+1/2'
'-x, -y, -z'
'x, -y-1/2, z-1/2'

loop_
_atom_site_label
_atom_site_type_symbol
_atom_site_fract_x
_atom_site_fract_y
_atom_site_fract_z
_atom_site_U_iso_or_equiv
_atom_site_adp_type
_atom_site_occupancy
_atom_site_site_symmetry_order
_atom_site_calc_flag
_atom_site_refinement_flags_posn
_atom_site_refinement_flags_adp
_atom_site_refinement_flags_occupancy
_atom_site_disorder_assembly
_atom_site_disorder_group
Zn1 Zn 0.16670(6) 0.58428(3) 0.70926(3) 0.01917(13) Uani 1 1 d . . . . .
O1 O 0.2712(4) 0.57946(15) 0.5273(2) 0.0214(5) Uani 1 1 d . . . . .
O2 O 0.1870(4) 0.74507(18) 0.6572(2) 0.0233(5) Uani 1 1 d . . . . .
O3 O 0.1234(4) 0.86053(18) 0.4015(2) 0.0220(5) Uani 1 1 d . . . . .
O4 O 0.4275(4) 0.66848(17) 0.3781(2) 0.0286(5) Uani 1 1 d . . . . .
O5 O -0.1768(4) 0.57579(16) 0.6501(2) 0.0269(5) Uani 1 1 d . . . . .
H5A H -0.208643 0.523329 0.599199 0.040 Uiso 1 1 d GR . . . .
H5B H -0.264853 0.577169 0.717619 0.040 Uiso 1 1 d GR . . . .
O6 O 0.5051(4) 0.90573(16) 0.3127(2) 0.0236(5) Uani 1 1 d . . . . .
O7 O 0.7333(4) 0.88097(18) 0.5054(2) 0.0270(5) Uani 1 1 d . . . . .
O8 O 0.1929(4) 0.42381(16) 0.7243(2) 0.0324(6) Uani 1 1 d . . . . .
H8A H 0.208000 0.404386 0.804509 0.049 Uiso 1 1 d GR . . . .
H8B H 0.307672 0.392846 0.675700 0.049 Uiso 1 1 d GR . . . .
C1 C 0.3261(5) 0.8575(2) 0.4983(3) 0.0173(6) Uani 1 1 d . . . . .
H1 H 0.311603 0.911688 0.562945 0.021 Uiso 1 1 calc R . . . .
C2 C 0.3582(5) 0.7562(2) 0.5723(3) 0.0188(6) Uani 1 1 d . . . . .
H2A H 0.511762 0.757568 0.627897 0.023 Uiso 1 1 calc R . . . .
C3 C 0.3491(5) 0.6613(2) 0.4834(3) 0.0199(6) Uani 1 1 d . . . . .
C4 C 0.5401(5) 0.8823(2) 0.4331(3) 0.0195(6) Uani 1 1 d . . . . .
H2 H 0.227(6) 0.773(3) 0.719(3) 0.019(10) Uiso 1 1 d . . . . .
H3 H 0.015(6) 0.869(3) 0.433(4) 0.024(10) Uiso 1 1 d . . . . .

loop_
_atom_site_aniso_label
_atom_site_aniso_U_11
_atom_site_aniso_U_22
_atom_site_aniso_U_33
_atom_site_aniso_U_23
_atom_site_aniso_U_13
_atom_site_aniso_U_12
Zn1 0.01751(19) 0.0243(2) 0.0156(2) -0.00089(15) 0.00229(13) -0.00216(14)
O1 0.0309(12) 0.0186(11) 0.0158(11) -0.0022(9) 0.0063(9) -0.0027(9)
O2 0.0335(13) 0.0229(12) 0.0153(12) -0.0018(10) 0.0095(10) -0.0026(10)
O3 0.0127(10) 0.0366(13) 0.0174(11) 0.0036(10) 0.0041(9) 0.0024(9)
O4 0.0387(14) 0.0289(12) 0.0206(12) 0.0037(10) 0.0123(10) 0.0086(10)
O5 0.0163(10) 0.0353(13) 0.0300(13) -0.0155(11) 0.0057(9) -0.0034(9)
O6 0.0188(11) 0.0350(13) 0.0172(11) 0.0037(10) 0.0032(9) -0.0040(9)
O7 0.0167(11) 0.0433(14) 0.0201(12) 0.0020(10) -0.0001(9) -0.0049(9)
O8 0.0394(14) 0.0271(13) 0.0304(14) 0.0032(11) 0.0040(12) 0.0061(10)
C1 0.0178(14) 0.0199(15) 0.0141(14) -0.0019(12) 0.0019(11) -0.0018(11)
C2 0.0190(14) 0.0223(15) 0.0151(15) 0.0009(12) 0.0027(11) -0.0010(12)
C3 0.0205(15) 0.0228(15) 0.0157(15) 0.0016(13) 0.0007(12) 0.0038(12)
C4 0.0214(15) 0.0183(14) 0.0184(16) -0.0013(12) 0.0021(12) -0.0024(12)

loop_
_atom_type_symbol
_atom_type_description
_atom_type_scat_dispersion_real
_atom_type_scat_dispersion_imag
_atom_type_scat_source
C C 0.0033 0.0016 'International Tables Vol C Tables 4.2.6.8 and 6.1.1.4'
H H 0.0000 0.0000 'International Tables Vol C Tables 4.2.6.8 and 6.1.1.4'
O O 0.0106 0.0060 'International Tables Vol C Tables 4.2.6.8 and 6.1.1.4'
Zn Zn 0.2839 1.4301 'International Tables Vol C Tables 4.2.6.8 and 6.1.1.4'

loop_
_geom_angle_atom_site_label_1
_geom_angle_atom_site_label_2
_geom_angle_atom_site_label_3
_geom_angle
_geom_angle_site_symmetry_1
_geom_angle_site_symmetry_3
O1 Zn1 O2 76.74(8) . .
O1 Zn1 O3 159.71(8) . 4_576
O1 Zn1 O6 94.33(9) . 4_576
O1 Zn1 O8 90.45(9) . .
O3 Zn1 O2 85.48(9) 4_576 .
O5 Zn1 O1 98.35(9) . .
O5 Zn1 O2 93.94(9) . .
O5 Zn1 O3 92.48(9) . 4_576
O5 Zn1 O6 167.33(9) . 4_576
O5 Zn1 O8 91.41(9) . .
O6 Zn1 O2 88.97(9) 4_576 .
O6 Zn1 O3 75.43(8) 4_576 4_576
O6 Zn1 O8 88.46(9) 4_576 .
O8 Zn1 O2 166.71(9) . .
O8 Zn1 O3 106.46(9) . 4_576
C3 O1 Zn1 118.01(18) . .
Zn1 O2 H2 107(3) . .
C2 O2 Zn1 108.52(17) . .
C2 O2 H2 109(3) . .
Zn1 O3 H3 124(3) 4_575 .
C1 O3 Zn1 116.64(17) . 4_575
C1 O3 H3 111(3) . .
Zn1 O5 H5A 109.8 . .
Zn1 O5 H5B 114.5 . .
H5A O5 H5B 112.2 . .
C4 O6 Zn1 120.64(19) . 4_575
Zn1 O8 H8A 111.2 . .
Zn1 O8 H8B 114.8 . .
H8A O8 H8B 113.1 . .
O3 C1 H1 107.7 . .
O3 C1 C2 113.5(2) . .
O3 C1 C4 109.3(2) . .
C2 C1 H1 107.7 . .
C2 C1 C4 110.8(2) . .
C4 C1 H1 107.7 . .
O2 C2 C1 110.5(2) . .
O2 C2 H2A 107.7 . .
O2 C2 C3 108.5(2) . .
C1 C2 H2A 107.7 . .
C1 C2 C3 114.4(2) . .
C3 C2 H2A 107.7 . .
O1 C3 C2 116.7(3) . .
O4 C3 O1 124.9(3) . .
O4 C3 C2 118.3(3) . .
O6 C4 C1 117.4(3) . .
O7 C4 O6 125.5(3) . .
O7 C4 C1 117.0(3) . .

loop_
_geom_bond_atom_site_label_1
_geom_bond_atom_site_label_2
_geom_bond_distance
_geom_bond_site_symmetry_2
Zn1 O1 2.049(2) .
Zn1 O2 2.166(2) .
Zn1 O3 2.147(2) 4_576
Zn1 O5 1.994(2) .
Zn1 O6 2.086(2) 4_576
Zn1 O8 2.097(2) .
O1 C3 1.266(3) .
O2 C2 1.426(3) .
O2 H2 0.74(3) .
O3 C1 1.416(3) .
O3 H3 0.76(4) .
O4 C3 1.238(4) .
O5 H5A 0.8611 .
O5 H5B 0.9222 .
O6 C4 1.255(4) .
O7 C4 1.244(4) .
O8 H8A 0.8513 .
O8 H8B 0.9781 .
C1 H1 0.9800 .
C1 C2 1.517(4) .
C1 C4 1.533(4) .
C2 H2A 0.9800 .
C2 C3 1.530(4) .
